data_7015849
loop_
_publ_author_name
'Timpa, Samuel D.'
'Fafard, Claudia M.'
'Herbert, David E.'
'Ozerov, Oleg V.'

_publ_section_title
;
 Catalysis of Kumada-Tamao-Corriu coupling by a (P(O)C(O)P)Rh pincer
 complex.
;
_journal_issue 20
_journal_name_full 'Dalton transactions (Cambridge, England : 2003)'
_journal_page_first 5426
_journal_page_last 5429
_journal_paper_doi 10.1039/c1dt10161g
_journal_volume 40
_journal_year 2011
_chemical_formula_moiety 'C18 H32 Cl O2 P2 Rh'
_chemical_formula_sum 'C18 H32 Cl O2 P2 Rh'
_chemical_formula_weight 480.74
_chemical_name_common (POCOP)Rh(H)Cl
_chemical_name_systematic
;
?
;
_space_group_IT_number 2
_symmetry_cell_setting triclinic
_symmetry_space_group_name_Hall '-P 1'
_symmetry_space_group_name_H-M 'P -1'
_atom_sites_solution_hydrogens geom
_atom_sites_solution_primary direct
_atom_sites_solution_secondary difmap
_audit_creation_method SHELXL-97
_cell_angle_alpha 87.162(3)
_cell_angle_beta 82.962(3)
_cell_angle_gamma 79.823(3)
_cell_formula_units_Z 4
_cell_length_a 8.035(3)
_cell_length_b 12.024(4)
_cell_length_c 23.036(7)
_cell_measurement_reflns_used 9991
_cell_measurement_temperature 110(2)
_cell_measurement_theta_max 29.51
_cell_measurement_theta_min 2.44
_cell_volume 2173.2(13)
_computing_cell_refinement 'Bruker SMART'
_computing_data_collection 'Bruker SMART'
_computing_data_reduction 'Bruker SAINT'
_computing_molecular_graphics 'Bruker SHELXTL'
_computing_publication_material 'Bruker SHELXTL'
_computing_structure_refinement 'SHELXL-97 (Sheldrick, 2008)'
_computing_structure_solution 'SHELXS-97 (Sheldrick, 2008)'
_diffrn_ambient_temperature 110(2)
_diffrn_measured_fraction_theta_full 0.986
_diffrn_measured_fraction_theta_max 0.986
_diffrn_measurement_device_type 'CCD area detector'
_diffrn_measurement_method 'phi and omega scans'
_diffrn_radiation_monochromator graphite
_diffrn_radiation_source 'normal-focus sealed tube'
_diffrn_radiation_type MoK\a
_diffrn_radiation_wavelength 0.71073
_diffrn_reflns_av_R_equivalents 0.0266
_diffrn_reflns_av_sigmaI/netI 0.0312
_diffrn_reflns_limit_h_max 10
_diffrn_reflns_limit_h_min -10
_diffrn_reflns_limit_k_max 15
_diffrn_reflns_limit_k_min -15
_diffrn_reflns_limit_l_max 29
_diffrn_reflns_limit_l_min -29
_diffrn_reflns_number 23594
_diffrn_reflns_theta_full 27.50
_diffrn_reflns_theta_max 27.50
_diffrn_reflns_theta_min 1.92
_exptl_absorpt_coefficient_mu 1.064
_exptl_absorpt_correction_T_max 0.8622
_exptl_absorpt_correction_T_min 0.7286
_exptl_absorpt_correction_type multi-scan
_exptl_absorpt_process_details SADABS
_exptl_crystal_colour orange
_exptl_crystal_density_diffrn 1.469
_exptl_crystal_density_method 'not measured'
_exptl_crystal_description block
_exptl_crystal_F_000 992
_exptl_crystal_size_max 0.60
_exptl_crystal_size_mid 0.20
_exptl_crystal_size_min 0.10
_refine_diff_density_max 1.230
_refine_diff_density_min -0.869
_refine_diff_density_rms 0.068
_refine_ls_extinction_method none
_refine_ls_goodness_of_fit_ref 1.033
_refine_ls_hydrogen_treatment mixed
_refine_ls_matrix_type full
_refine_ls_number_parameters 455
_refine_ls_number_reflns 9854
_refine_ls_number_restraints 0
_refine_ls_restrained_S_all 1.033
_refine_ls_R_factor_all 0.0274
_refine_ls_R_factor_gt 0.0247
_refine_ls_shift/su_max 0.001
_refine_ls_shift/su_mean 0.000
_refine_ls_structure_factor_coef Fsqd
_refine_ls_weighting_details 'calc w=1/[\s^2^(Fo^2^)+(0.0152P)^2^+2.1126P] where P=(Fo^2^+2Fc^2^)/3'
_refine_ls_weighting_scheme calc
_refine_ls_wR_factor_gt 0.0584
_refine_ls_wR_factor_ref 0.0599
_reflns_number_gt 9079
_reflns_number_total 9854
_reflns_threshold_expression >2sigma(I)
_cod_data_source_file c1dt10161g.txt
_cod_data_source_block oz230_sdt166
_cod_depositor_comments
;
The following automatic conversions were performed:
'_symmetry_cell_setting' value 'Triclinic' changed to 'triclinic'
according to '/home/saulius/struct/CIF-dictionaries/cif_core.dic'
dictionary named 'cif_core.dic' version 2.4.1 from 2010-06-29.

Automatic conversion script
Id: cif_fix_enum 1555 2011-01-17 13:19:09Z saulius 
;
_cod_original_sg_symbol_H-M P-1
_cod_database_code 7015849

loop_
_symmetry_equiv_pos_as_xyz
'x, y, z'
'-x, -y, -z'

loop_
_atom_site_label
_atom_site_type_symbol
_atom_site_fract_x
_atom_site_fract_y
_atom_site_fract_z
_atom_site_U_iso_or_equiv
_atom_site_adp_type
_atom_site_occupancy
_atom_site_symmetry_multiplicity
_atom_site_calc_flag
_atom_site_refinement_flags
_atom_site_disorder_assembly
_atom_site_disorder_group
C1 C 0.4181(2) 0.17430(16) 0.13691(8) 0.0178(4) Uani 1 1 d . . .
C2 C 0.4299(2) 0.09718(16) 0.09272(8) 0.0183(4) Uani 1 1 d . . .
C3 C 0.5307(3) -0.00898(16) 0.09325(8) 0.0225(4) Uani 1 1 d . . .
H3 H 0.5369 -0.0591 0.0621 0.027 Uiso 1 1 calc R . .
C4 C 0.6225(3) -0.04012(17) 0.14070(9) 0.0244(4) Uani 1 1 d . . .
H4 H 0.6917 -0.1127 0.1420 0.029 Uiso 1 1 calc R . .
C5 C 0.6149(3) 0.03323(16) 0.18648(8) 0.0228(4) Uani 1 1 d . . .
H5 H 0.6781 0.0113 0.2187 0.027 Uiso 1 1 calc R . .
C6 C 0.5128(2) 0.13894(16) 0.18380(8) 0.0191(4) Uani 1 1 d . . .
C7 C 0.3261(3) 0.31915(18) -0.02148(9) 0.0263(4) Uani 1 1 d . . .
H7 H 0.3216 0.2683 -0.0541 0.032 Uiso 1 1 calc R . .
C8 C 0.5125(3) 0.3236(2) -0.01546(13) 0.0469(7) Uani 1 1 d . . .
H8A H 0.5674 0.3505 -0.0525 0.070 Uiso 1 1 calc R . .
H8B H 0.5714 0.2478 -0.0056 0.070 Uiso 1 1 calc R . .
H8C H 0.5179 0.3752 0.0156 0.070 Uiso 1 1 calc R . .
C9 C 0.2255(3) 0.43644(19) -0.03444(10) 0.0339(5) Uani 1 1 d . . .
H9A H 0.2143 0.4833 -0.0001 0.051 Uiso 1 1 calc R . .
H9B H 0.1120 0.4290 -0.0436 0.051 Uiso 1 1 calc R . .
H9C H 0.2856 0.4720 -0.0679 0.051 Uiso 1 1 calc R . .
C10 C 0.0173(3) 0.23941(19) 0.03483(9) 0.0266(4) Uani 1 1 d . . .
H10 H -0.0554 0.3157 0.0322 0.032 Uiso 1 1 calc R . .
C11 C 0.0155(3) 0.1794(2) -0.02232(11) 0.0392(6) Uani 1 1 d . . .
H11A H 0.0944 0.1072 -0.0226 0.059 Uiso 1 1 calc R . .
H11B H 0.0507 0.2271 -0.0557 0.059 Uiso 1 1 calc R . .
H11C H -0.0997 0.1655 -0.0252 0.059 Uiso 1 1 calc R . .
C12 C -0.0611(4) 0.1747(3) 0.08669(12) 0.0477(7) Uani 1 1 d . . .
H12A H -0.1788 0.1703 0.0813 0.072 Uiso 1 1 calc R . .
H12B H -0.0597 0.2141 0.1228 0.072 Uiso 1 1 calc R . .
H12C H 0.0049 0.0983 0.0893 0.072 Uiso 1 1 calc R . .
C13 C 0.4956(3) 0.43862(18) 0.23772(9) 0.0251(4) Uani 1 1 d . . .
H13 H 0.4168 0.5129 0.2409 0.030 Uiso 1 1 calc R . .
C14 C 0.6275(5) 0.4491(4) 0.18561(13) 0.0854(15) Uani 1 1 d . . .
H14A H 0.6966 0.5049 0.1935 0.128 Uiso 1 1 calc R . .
H14B H 0.5700 0.4735 0.1508 0.128 Uiso 1 1 calc R . .
H14C H 0.7010 0.3756 0.1788 0.128 Uiso 1 1 calc R . .
C15 C 0.5771(3) 0.41821(18) 0.29425(9) 0.0262(4) Uani 1 1 d . . .
H15A H 0.6512 0.3441 0.2936 0.039 Uiso 1 1 calc R . .
H15B H 0.4881 0.4202 0.3275 0.039 Uiso 1 1 calc R . .
H15C H 0.6448 0.4772 0.2981 0.039 Uiso 1 1 calc R . .
C16 C 0.2091(3) 0.32915(17) 0.28625(8) 0.0221(4) Uani 1 1 d . . .
H16 H 0.2644 0.3334 0.3225 0.027 Uiso 1 1 calc R . .
C17 C 0.1390(4) 0.2194(3) 0.28887(14) 0.0583(9) Uani 1 1 d . . .
H17A H 0.0512 0.2196 0.3224 0.087 Uiso 1 1 calc R . .
H17B H 0.2314 0.1554 0.2932 0.087 Uiso 1 1 calc R . .
H17C H 0.0894 0.2123 0.2527 0.087 Uiso 1 1 calc R . .
C18 C 0.0694(3) 0.4321(2) 0.28269(11) 0.0446(7) Uani 1 1 d . . .
H18A H 0.0184 0.4314 0.2462 0.067 Uiso 1 1 calc R . .
H18B H 0.1182 0.5011 0.2835 0.067 Uiso 1 1 calc R . .
H18C H -0.0184 0.4301 0.3161 0.067 Uiso 1 1 calc R . .
C19 C 0.1419(2) 0.09380(14) 0.62296(7) 0.0139(3) Uani 1 1 d . . .
C20 C 0.2756(2) 0.06012(14) 0.57925(7) 0.0144(3) Uani 1 1 d . . .
C21 C 0.3848(2) -0.04275(15) 0.58116(8) 0.0178(3) Uani 1 1 d . . .
H21 H 0.4730 -0.0638 0.5503 0.021 Uiso 1 1 calc R . .
C22 C 0.3610(2) -0.11440(15) 0.62985(8) 0.0194(4) Uani 1 1 d . . .
H22 H 0.4351 -0.1850 0.6322 0.023 Uiso 1 1 calc R . .
C23 C 0.2313(2) -0.08503(15) 0.67513(8) 0.0172(3) Uani 1 1 d . . .
H23 H 0.2168 -0.1343 0.7082 0.021 Uiso 1 1 calc R . .
C24 C 0.1238(2) 0.01819(15) 0.67064(7) 0.0146(3) Uani 1 1 d . . .
C25 C 0.2861(3) 0.36123(16) 0.52306(9) 0.0214(4) Uani 1 1 d . . .
H25 H 0.2129 0.4324 0.5106 0.026 Uiso 1 1 calc R . .
C26 C 0.4392(3) 0.33725(19) 0.47665(12) 0.0353(5) Uani 1 1 d . . .
H26A H 0.5009 0.4011 0.4732 0.053 Uiso 1 1 calc R . .
H26B H 0.4003 0.3266 0.4389 0.053 Uiso 1 1 calc R . .
H26C H 0.5150 0.2686 0.4879 0.053 Uiso 1 1 calc R . .
C27 C 0.3374(4) 0.3812(2) 0.58301(12) 0.0473(7) Uani 1 1 d . . .
H27A H 0.4031 0.3112 0.5978 0.071 Uiso 1 1 calc R . .
H27B H 0.2350 0.4042 0.6103 0.071 Uiso 1 1 calc R . .
H27C H 0.4071 0.4409 0.5793 0.071 Uiso 1 1 calc R . .
C28 C 0.0783(2) 0.24119(15) 0.46032(8) 0.0191(4) Uani 1 1 d . . .
H28 H 0.1773 0.2351 0.4291 0.023 Uiso 1 1 calc R . .
C29 C -0.0488(3) 0.34788(17) 0.44769(9) 0.0253(4) Uani 1 1 d . . .
H29A H -0.1037 0.3367 0.4132 0.038 Uiso 1 1 calc R . .
H29B H 0.0114 0.4122 0.4403 0.038 Uiso 1 1 calc R . .
H29C H -0.1354 0.3630 0.4815 0.038 Uiso 1 1 calc R . .
C30 C -0.0014(3) 0.13476(18) 0.46042(11) 0.0342(5) Uani 1 1 d . . .
H30A H -0.0992 0.1398 0.4907 0.051 Uiso 1 1 calc R . .
H30B H 0.0832 0.0683 0.4686 0.051 Uiso 1 1 calc R . .
H30C H -0.0392 0.1280 0.4221 0.051 Uiso 1 1 calc R . .
C31 C -0.1085(2) 0.24232(16) 0.77392(8) 0.0198(4) Uani 1 1 d . . .
H31 H -0.1871 0.3168 0.7747 0.024 Uiso 1 1 calc R . .
C32 C 0.0725(3) 0.26573(18) 0.77288(11) 0.0306(5) Uani 1 1 d . . .
H32A H 0.0811 0.3058 0.8081 0.046 Uiso 1 1 calc R . .
H32B H 0.1001 0.3124 0.7381 0.046 Uiso 1 1 calc R . .
H32C H 0.1527 0.1940 0.7717 0.046 Uiso 1 1 calc R . .
C33 C -0.1602(3) 0.1746(2) 0.82909(9) 0.0310(5) Uani 1 1 d . . .
H33A H -0.0847 0.1011 0.8297 0.047 Uiso 1 1 calc R . .
H33B H -0.2780 0.1630 0.8292 0.047 Uiso 1 1 calc R . .
H33C H -0.1511 0.2162 0.8638 0.047 Uiso 1 1 calc R . .
C34 C -0.3390(3) 0.13980(18) 0.71371(9) 0.0257(4) Uani 1 1 d . . .
H34 H -0.3515 0.0866 0.7481 0.031 Uiso 1 1 calc R . .
C35 C -0.3670(4) 0.0823(2) 0.65907(13) 0.0508(7) Uani 1 1 d . . .
H35A H -0.4771 0.0566 0.6653 0.076 Uiso 1 1 calc R . .
H35B H -0.2759 0.0172 0.6511 0.076 Uiso 1 1 calc R . .
H35C H -0.3658 0.1360 0.6257 0.076 Uiso 1 1 calc R . .
C36 C -0.4708(3) 0.2474(2) 0.72456(11) 0.0331(5) Uani 1 1 d . . .
H36A H -0.4455 0.3058 0.6952 0.050 Uiso 1 1 calc R . .
H36B H -0.4665 0.2742 0.7637 0.050 Uiso 1 1 calc R . .
H36C H -0.5847 0.2310 0.7216 0.050 Uiso 1 1 calc R . .
Cl1 Cl 0.16572(10) 0.52417(4) 0.12257(2) 0.04203(16) Uani 1 1 d . . .
Cl2 Cl -0.21110(7) 0.41332(5) 0.60771(3) 0.03744(14) Uani 1 1 d . . .
O1 O 0.33583(18) 0.12861(11) 0.04577(6) 0.0227(3) Uani 1 1 d . . .
O2 O 0.50351(19) 0.21357(12) 0.22913(6) 0.0248(3) Uani 1 1 d . . .
O3 O 0.30014(17) 0.13379(11) 0.53158(6) 0.0185(3) Uani 1 1 d . . .
O4 O -0.00759(17) 0.04796(11) 0.71528(6) 0.0200(3) Uani 1 1 d . . .
P1 P 0.23101(6) 0.26047(4) 0.04663(2) 0.01889(10) Uani 1 1 d . . .
P2 P 0.36922(6) 0.33340(4) 0.22269(2) 0.01800(10) Uani 1 1 d . . .
P3 P 0.15563(6) 0.25055(4) 0.53102(2) 0.01597(9) Uani 1 1 d . . .
P4 P -0.12596(6) 0.17395(4) 0.70623(2) 0.01663(9) Uani 1 1 d . . .
Rh1 Rh 0.280006(19) 0.328232(12) 0.132860(6) 0.01774(4) Uani 1 1 d . . .
H1 H 0.157(3) 0.2544(18) 0.1616(10) 0.021 Uiso 1 1 d . . .
Rh2 Rh -0.016911(17) 0.239918(11) 0.617187(6) 0.01487(4) Uani 1 1 d . . .
H2 H -0.113(3) 0.1559(18) 0.5897(9) 0.018 Uiso 1 1 d . . .

loop_
_atom_site_aniso_label
_atom_site_aniso_U_11
_atom_site_aniso_U_22
_atom_site_aniso_U_33
_atom_site_aniso_U_23
_atom_site_aniso_U_13
_atom_site_aniso_U_12
C1 0.0185(9) 0.0182(9) 0.0151(8) 0.0000(7) -0.0018(7) 0.0009(7)
C2 0.0202(9) 0.0199(9) 0.0142(8) 0.0002(7) -0.0046(7) -0.0004(7)
C3 0.0270(10) 0.0200(9) 0.0189(9) -0.0052(7) -0.0041(8) 0.0023(8)
C4 0.0285(10) 0.0182(9) 0.0236(10) -0.0019(7) -0.0058(8) 0.0060(8)
C5 0.0258(10) 0.0213(9) 0.0196(9) 0.0005(7) -0.0082(8) 0.0037(8)
C6 0.0223(9) 0.0192(9) 0.0147(8) -0.0020(7) -0.0031(7) 0.0003(7)
C7 0.0277(10) 0.0285(11) 0.0199(9) 0.0002(8) 0.0005(8) 0.0001(9)
C8 0.0290(12) 0.0486(16) 0.0616(18) 0.0098(13) 0.0003(12) -0.0091(11)
C9 0.0442(13) 0.0314(12) 0.0219(10) 0.0075(9) -0.0015(9) 0.0011(10)
C10 0.0206(9) 0.0302(11) 0.0272(10) -0.0015(8) -0.0032(8) 0.0013(8)
C11 0.0305(12) 0.0516(15) 0.0391(13) -0.0103(11) -0.0129(10) -0.0082(11)
C12 0.0389(14) 0.0620(18) 0.0413(14) 0.0033(13) 0.0065(11) -0.0153(13)
C13 0.0269(10) 0.0241(10) 0.0260(10) 0.0061(8) -0.0070(8) -0.0083(8)
C14 0.080(2) 0.170(4) 0.0259(14) 0.0160(19) -0.0004(15) -0.085(3)
C15 0.0282(10) 0.0275(10) 0.0248(10) -0.0040(8) -0.0061(8) -0.0074(8)
C16 0.0260(10) 0.0232(9) 0.0185(9) 0.0015(7) -0.0053(8) -0.0068(8)
C17 0.076(2) 0.0497(17) 0.0561(18) -0.0076(14) 0.0139(16) -0.0434(17)
C18 0.0375(13) 0.0587(17) 0.0254(12) 0.0065(11) 0.0076(10) 0.0149(12)
C19 0.0149(8) 0.0130(8) 0.0144(8) -0.0014(6) -0.0037(6) -0.0021(6)
C20 0.0170(8) 0.0127(8) 0.0143(8) -0.0001(6) -0.0035(6) -0.0036(7)
C21 0.0170(8) 0.0154(8) 0.0203(9) -0.0018(7) -0.0012(7) -0.0007(7)
C22 0.0211(9) 0.0128(8) 0.0232(9) 0.0000(7) -0.0042(7) 0.0012(7)
C23 0.0224(9) 0.0134(8) 0.0165(8) 0.0026(6) -0.0060(7) -0.0032(7)
C24 0.0170(8) 0.0147(8) 0.0126(8) -0.0018(6) -0.0033(6) -0.0024(7)
C25 0.0252(10) 0.0135(8) 0.0256(10) -0.0018(7) -0.0057(8) -0.0014(7)
C26 0.0296(11) 0.0215(10) 0.0542(15) -0.0017(10) 0.0071(10) -0.0106(9)
C27 0.0653(18) 0.0388(14) 0.0437(15) -0.0073(11) -0.0312(14) -0.0064(13)
C28 0.0242(9) 0.0163(8) 0.0170(9) 0.0014(7) -0.0029(7) -0.0039(7)
C29 0.0301(11) 0.0227(10) 0.0215(10) 0.0038(8) -0.0067(8) 0.0009(8)
C30 0.0436(13) 0.0228(10) 0.0414(13) 0.0037(9) -0.0161(11) -0.0136(10)
C31 0.0186(9) 0.0200(9) 0.0194(9) -0.0032(7) -0.0012(7) 0.0007(7)
C32 0.0200(10) 0.0249(10) 0.0473(13) -0.0043(9) -0.0084(9) -0.0009(8)
C33 0.0383(12) 0.0383(12) 0.0158(9) -0.0003(8) -0.0021(8) -0.0059(10)
C34 0.0221(10) 0.0262(10) 0.0305(11) 0.0033(8) -0.0073(8) -0.0069(8)
C35 0.0582(18) 0.0450(15) 0.0556(17) -0.0104(13) -0.0341(14) -0.0051(13)
C36 0.0171(10) 0.0367(12) 0.0442(13) 0.0052(10) -0.0016(9) -0.0042(9)
Cl1 0.0784(5) 0.0189(2) 0.0242(3) -0.00276(19) -0.0159(3) 0.0113(3)
Cl2 0.0282(3) 0.0267(3) 0.0454(3) 0.0156(2) 0.0108(2) 0.0131(2)
O1 0.0292(7) 0.0201(7) 0.0178(6) -0.0042(5) -0.0107(6) 0.0052(6)
O2 0.0343(8) 0.0207(7) 0.0176(7) -0.0047(5) -0.0122(6) 0.0074(6)
O3 0.0210(6) 0.0140(6) 0.0167(6) 0.0029(5) 0.0030(5) 0.0025(5)
O4 0.0255(7) 0.0159(6) 0.0150(6) 0.0030(5) 0.0019(5) 0.0021(5)
P1 0.0231(2) 0.0186(2) 0.0137(2) -0.00173(17) -0.00572(18) 0.00279(19)
P2 0.0235(2) 0.0163(2) 0.0138(2) -0.00117(17) -0.00555(18) 0.00029(18)
P3 0.0191(2) 0.0131(2) 0.0134(2) 0.00173(16) 0.00043(17) 0.00130(17)
P4 0.0180(2) 0.0161(2) 0.0136(2) 0.00169(17) 0.00063(17) 0.00065(18)
Rh1 0.02275(8) 0.01599(7) 0.01324(7) -0.00158(5) -0.00574(5) 0.00287(6)
Rh2 0.01669(7) 0.01277(7) 0.01295(7) 0.00166(5) 0.00023(5) 0.00159(5)

loop_
_atom_type_symbol
_atom_type_description
_atom_type_scat_dispersion_real
_atom_type_scat_dispersion_imag
_atom_type_scat_source
C C 0.0033 0.0016 'International Tables Vol C Tables 4.2.6.8 and 6.1.1.4'
H H 0.0000 0.0000 'International Tables Vol C Tables 4.2.6.8 and 6.1.1.4'
Cl Cl 0.1484 0.1585 'International Tables Vol C Tables 4.2.6.8 and 6.1.1.4'
O O 0.0106 0.0060 'International Tables Vol C Tables 4.2.6.8 and 6.1.1.4'
P P 0.1023 0.0942 'International Tables Vol C Tables 4.2.6.8 and 6.1.1.4'
Rh Rh -1.1178 0.9187 'International Tables Vol C Tables 4.2.6.8 and 6.1.1.4'

loop_
_geom_angle_atom_site_label_1
_geom_angle_atom_site_label_2
_geom_angle_atom_site_label_3
_geom_angle
_geom_angle_site_symmetry_1
_geom_angle_site_symmetry_3
_geom_angle_publ_flag
C2 C1 C6 116.59(17) . . ?
C2 C1 Rh1 121.94(13) . . ?
C6 C1 Rh1 121.45(14) . . ?
C3 C2 O1 118.54(16) . . ?
C3 C2 C1 123.16(17) . . ?
O1 C2 C1 118.30(16) . . ?
C2 C3 C4 118.10(17) . . ?
C2 C3 H3 121.0 . . ?
C4 C3 H3 121.0 . . ?
C3 C4 C5 121.36(18) . . ?
C3 C4 H4 119.3 . . ?
C5 C4 H4 119.3 . . ?
C6 C5 C4 118.38(17) . . ?
C6 C5 H5 120.8 . . ?
C4 C5 H5 120.8 . . ?
C5 C6 O2 119.28(16) . . ?
C5 C6 C1 122.41(17) . . ?
O2 C6 C1 118.31(16) . . ?
C8 C7 C9 111.8(2) . . ?
C8 C7 P1 108.44(16) . . ?
C9 C7 P1 109.72(15) . . ?
C8 C7 H7 108.9 . . ?
C9 C7 H7 108.9 . . ?
P1 C7 H7 108.9 . . ?
C7 C8 H8A 109.5 . . ?
C7 C8 H8B 109.5 . . ?
H8A C8 H8B 109.5 . . ?
C7 C8 H8C 109.5 . . ?
H8A C8 H8C 109.5 . . ?
H8B C8 H8C 109.5 . . ?
C7 C9 H9A 109.5 . . ?
C7 C9 H9B 109.5 . . ?
H9A C9 H9B 109.5 . . ?
C7 C9 H9C 109.5 . . ?
H9A C9 H9C 109.5 . . ?
H9B C9 H9C 109.5 . . ?
C12 C10 C11 110.3(2) . . ?
C12 C10 P1 110.59(16) . . ?
C11 C10 P1 112.77(15) . . ?
C12 C10 H10 107.7 . . ?
C11 C10 H10 107.7 . . ?
P1 C10 H10 107.7 . . ?
C10 C11 H11A 109.5 . . ?
C10 C11 H11B 109.5 . . ?
H11A C11 H11B 109.5 . . ?
C10 C11 H11C 109.5 . . ?
H11A C11 H11C 109.5 . . ?
H11B C11 H11C 109.5 . . ?
C10 C12 H12A 109.5 . . ?
C10 C12 H12B 109.5 . . ?
H12A C12 H12B 109.5 . . ?
C10 C12 H12C 109.5 . . ?
H12A C12 H12C 109.5 . . ?
H12B C12 H12C 109.5 . . ?
C14 C13 C15 111.3(2) . . ?
C14 C13 P2 108.99(19) . . ?
C15 C13 P2 115.08(14) . . ?
C14 C13 H13 107.0 . . ?
C15 C13 H13 107.0 . . ?
P2 C13 H13 107.0 . . ?
C13 C14 H14A 109.5 . . ?
C13 C14 H14B 109.5 . . ?
H14A C14 H14B 109.5 . . ?
C13 C14 H14C 109.5 . . ?
H14A C14 H14C 109.5 . . ?
H14B C14 H14C 109.5 . . ?
C13 C15 H15A 109.5 . . ?
C13 C15 H15B 109.5 . . ?
H15A C15 H15B 109.5 . . ?
C13 C15 H15C 109.5 . . ?
H15A C15 H15C 109.5 . . ?
H15B C15 H15C 109.5 . . ?
C17 C16 C18 111.8(2) . . ?
C17 C16 P2 110.59(16) . . ?
C18 C16 P2 108.62(14) . . ?
C17 C16 H16 108.6 . . ?
C18 C16 H16 108.6 . . ?
P2 C16 H16 108.6 . . ?
C16 C17 H17A 109.5 . . ?
C16 C17 H17B 109.5 . . ?
H17A C17 H17B 109.5 . . ?
C16 C17 H17C 109.5 . . ?
H17A C17 H17C 109.5 . . ?
H17B C17 H17C 109.5 . . ?
C16 C18 H18A 109.5 . . ?
C16 C18 H18B 109.5 . . ?
H18A C18 H18B 109.5 . . ?
C16 C18 H18C 109.5 . . ?
H18A C18 H18C 109.5 . . ?
H18B C18 H18C 109.5 . . ?
C20 C19 C24 116.41(16) . . ?
C20 C19 Rh2 121.88(13) . . ?
C24 C19 Rh2 121.71(13) . . ?
C21 C20 O3 118.58(16) . . ?
C21 C20 C19 123.17(16) . . ?
O3 C20 C19 118.26(15) . . ?
C20 C21 C22 117.87(17) . . ?
C20 C21 H21 121.1 . . ?
C22 C21 H21 121.1 . . ?
C23 C22 C21 121.64(17) . . ?
C23 C22 H22 119.2 . . ?
C21 C22 H22 119.2 . . ?
C24 C23 C22 118.19(16) . . ?
C24 C23 H23 120.9 . . ?
C22 C23 H23 120.9 . . ?
C23 C24 O4 118.75(15) . . ?
C23 C24 C19 122.71(16) . . ?
O4 C24 C19 118.53(15) . . ?
C26 C25 C27 112.3(2) . . ?
C26 C25 P3 113.44(14) . . ?
C27 C25 P3 108.74(16) . . ?
C26 C25 H25 107.3 . . ?
C27 C25 H25 107.3 . . ?
P3 C25 H25 107.3 . . ?
C25 C26 H26A 109.5 . . ?
C25 C26 H26B 109.5 . . ?
H26A C26 H26B 109.5 . . ?
C25 C26 H26C 109.5 . . ?
H26A C26 H26C 109.5 . . ?
H26B C26 H26C 109.5 . . ?
C25 C27 H27A 109.5 . . ?
C25 C27 H27B 109.5 . . ?
H27A C27 H27B 109.5 . . ?
C25 C27 H27C 109.5 . . ?
H27A C27 H27C 109.5 . . ?
H27B C27 H27C 109.5 . . ?
C30 C28 C29 111.61(17) . . ?
C30 C28 P3 109.26(14) . . ?
C29 C28 P3 110.22(13) . . ?
C30 C28 H28 108.6 . . ?
C29 C28 H28 108.6 . . ?
P3 C28 H28 108.6 . . ?
C28 C29 H29A 109.5 . . ?
C28 C29 H29B 109.5 . . ?
H29A C29 H29B 109.5 . . ?
C28 C29 H29C 109.5 . . ?
H29A C29 H29C 109.5 . . ?
H29B C29 H29C 109.5 . . ?
C28 C30 H30A 109.5 . . ?
C28 C30 H30B 109.5 . . ?
H30A C30 H30B 109.5 . . ?
C28 C30 H30C 109.5 . . ?
H30A C30 H30C 109.5 . . ?
H30B C30 H30C 109.5 . . ?
C32 C31 C33 111.27(17) . . ?
C32 C31 P4 109.11(14) . . ?
C33 C31 P4 113.25(14) . . ?
C32 C31 H31 107.7 . . ?
C33 C31 H31 107.7 . . ?
P4 C31 H31 107.7 . . ?
C31 C32 H32A 109.5 . . ?
C31 C32 H32B 109.5 . . ?
H32A C32 H32B 109.5 . . ?
C31 C32 H32C 109.5 . . ?
H32A C32 H32C 109.5 . . ?
H32B C32 H32C 109.5 . . ?
C31 C33 H33A 109.5 . . ?
C31 C33 H33B 109.5 . . ?
H33A C33 H33B 109.5 . . ?
C31 C33 H33C 109.5 . . ?
H33A C33 H33C 109.5 . . ?
H33B C33 H33C 109.5 . . ?
C35 C34 C36 110.76(19) . . ?
C35 C34 P4 110.19(18) . . ?
C36 C34 P4 109.80(15) . . ?
C35 C34 H34 108.7 . . ?
C36 C34 H34 108.7 . . ?
P4 C34 H34 108.7 . . ?
C34 C35 H35A 109.5 . . ?
C34 C35 H35B 109.5 . . ?
H35A C35 H35B 109.5 . . ?
C34 C35 H35C 109.5 . . ?
H35A C35 H35C 109.5 . . ?
H35B C35 H35C 109.5 . . ?
C34 C36 H36A 109.5 . . ?
C34 C36 H36B 109.5 . . ?
H36A C36 H36B 109.5 . . ?
C34 C36 H36C 109.5 . . ?
H36A C36 H36C 109.5 . . ?
H36B C36 H36C 109.5 . . ?
C2 O1 P1 114.86(11) . . ?
C6 O2 P2 114.57(11) . . ?
C20 O3 P3 114.98(11) . . ?
C24 O4 P4 114.83(11) . . ?
O1 P1 C7 101.33(9) . . ?
O1 P1 C10 101.35(9) . . ?
C7 P1 C10 107.34(10) . . ?
O1 P1 Rh1 104.36(5) . . ?
C7 P1 Rh1 118.10(8) . . ?
C10 P1 Rh1 120.91(7) . . ?
O2 P2 C13 102.33(9) . . ?
O2 P2 C16 103.64(9) . . ?
C13 P2 C16 106.36(10) . . ?
O2 P2 Rh1 104.76(5) . . ?
C13 P2 Rh1 120.52(7) . . ?
C16 P2 Rh1 116.86(7) . . ?
O3 P3 C25 102.44(9) . . ?
O3 P3 C28 100.91(8) . . ?
C25 P3 C28 106.94(9) . . ?
O3 P3 Rh2 104.42(5) . . ?
C25 P3 Rh2 117.37(7) . . ?
C28 P3 Rh2 121.55(7) . . ?
O4 P4 C34 101.91(9) . . ?
O4 P4 C31 101.58(8) . . ?
C34 P4 C31 106.01(9) . . ?
O4 P4 Rh2 104.51(5) . . ?
C34 P4 Rh2 118.51(7) . . ?
C31 P4 Rh2 121.12(7) . . ?
C1 Rh1 P2 80.45(5) . . ?
C1 Rh1 P1 80.39(6) . . ?
P2 Rh1 P1 160.60(2) . . ?
C1 Rh1 Cl1 168.97(6) . . ?
P2 Rh1 Cl1 97.69(2) . . ?
P1 Rh1 Cl1 101.71(2) . . ?
C1 Rh1 H1 75.1(8) . . ?
P2 Rh1 H1 86.7(8) . . ?
P1 Rh1 H1 85.5(8) . . ?
Cl1 Rh1 H1 115.7(8) . . ?
C19 Rh2 P3 80.33(5) . . ?
C19 Rh2 P4 80.35(5) . . ?
P3 Rh2 P4 160.670(18) . . ?
C19 Rh2 Cl2 178.21(5) . . ?
P3 Rh2 Cl2 98.95(2) . . ?
P4 Rh2 Cl2 100.38(2) . . ?
C19 Rh2 H2 77.9(8) . . ?
P3 Rh2 H2 90.5(8) . . ?
P4 Rh2 H2 86.2(8) . . ?
Cl2 Rh2 H2 100.5(8) . . ?

loop_
_geom_bond_atom_site_label_1
_geom_bond_atom_site_label_2
_geom_bond_distance
_geom_bond_site_symmetry_2
_geom_bond_publ_flag
C1 C2 1.394(3) . ?
C1 C6 1.403(2) . ?
C1 Rh1 1.9870(19) . ?
C2 C3 1.386(3) . ?
C2 O1 1.394(2) . ?
C3 C4 1.392(3) . ?
C3 H3 0.9500 . ?
C4 C5 1.397(3) . ?
C4 H4 0.9500 . ?
C5 C6 1.389(3) . ?
C5 H5 0.9500 . ?
C6 O2 1.397(2) . ?
C7 C8 1.531(3) . ?
C7 C9 1.532(3) . ?
C7 P1 1.825(2) . ?
C7 H7 1.0000 . ?
C8 H8A 0.9800 . ?
C8 H8B 0.9800 . ?
C8 H8C 0.9800 . ?
C9 H9A 0.9800 . ?
C9 H9B 0.9800 . ?
C9 H9C 0.9800 . ?
C10 C12 1.525(3) . ?
C10 C11 1.535(3) . ?
C10 P1 1.833(2) . ?
C10 H10 1.0000 . ?
C11 H11A 0.9800 . ?
C11 H11B 0.9800 . ?
C11 H11C 0.9800 . ?
C12 H12A 0.9800 . ?
C12 H12B 0.9800 . ?
C12 H12C 0.9800 . ?
C13 C14 1.517(3) . ?
C13 C15 1.518(3) . ?
C13 P2 1.826(2) . ?
C13 H13 1.0000 . ?
C14 H14A 0.9800 . ?
C14 H14B 0.9800 . ?
C14 H14C 0.9800 . ?
C15 H15A 0.9800 . ?
C15 H15B 0.9800 . ?
C15 H15C 0.9800 . ?
C16 C17 1.520(3) . ?
C16 C18 1.524(3) . ?
C16 P2 1.832(2) . ?
C16 H16 1.0000 . ?
C17 H17A 0.9800 . ?
C17 H17B 0.9800 . ?
C17 H17C 0.9800 . ?
C18 H18A 0.9800 . ?
C18 H18B 0.9800 . ?
C18 H18C 0.9800 . ?
C19 C20 1.397(2) . ?
C19 C24 1.401(2) . ?
C19 Rh2 1.9898(18) . ?
C20 C21 1.386(2) . ?
C20 O3 1.394(2) . ?
C21 C22 1.395(3) . ?
C21 H21 0.9500 . ?
C22 C23 1.392(3) . ?
C22 H22 0.9500 . ?
C23 C24 1.389(2) . ?
C23 H23 0.9500 . ?
C24 O4 1.392(2) . ?
C25 C26 1.524(3) . ?
C25 C27 1.530(3) . ?
C25 P3 1.824(2) . ?
C25 H25 1.0000 . ?
C26 H26A 0.9800 . ?
C26 H26B 0.9800 . ?
C26 H26C 0.9800 . ?
C27 H27A 0.9800 . ?
C27 H27B 0.9800 . ?
C27 H27C 0.9800 . ?
C28 C30 1.528(3) . ?
C28 C29 1.532(3) . ?
C28 P3 1.8283(19) . ?
C28 H28 1.0000 . ?
C29 H29A 0.9800 . ?
C29 H29B 0.9800 . ?
C29 H29C 0.9800 . ?
C30 H30A 0.9800 . ?
C30 H30B 0.9800 . ?
C30 H30C 0.9800 . ?
C31 C32 1.527(3) . ?
C31 C33 1.529(3) . ?
C31 P4 1.830(2) . ?
C31 H31 1.0000 . ?
C32 H32A 0.9800 . ?
C32 H32B 0.9800 . ?
C32 H32C 0.9800 . ?
C33 H33A 0.9800 . ?
C33 H33B 0.9800 . ?
C33 H33C 0.9800 . ?
C34 C35 1.524(3) . ?
C34 C36 1.529(3) . ?
C34 P4 1.816(2) . ?
C34 H34 1.0000 . ?
C35 H35A 0.9800 . ?
C35 H35B 0.9800 . ?
C35 H35C 0.9800 . ?
C36 H36A 0.9800 . ?
C36 H36B 0.9800 . ?
C36 H36C 0.9800 . ?
Cl1 Rh1 2.3840(9) . ?
Cl2 Rh2 2.3912(8) . ?
O1 P1 1.6586(15) . ?
O2 P2 1.6526(15) . ?
O3 P3 1.6569(14) . ?
O4 P4 1.6587(14) . ?
P1 Rh1 2.2870(7) . ?
P2 Rh1 2.2785(8) . ?
P3 Rh2 2.2894(7) . ?
P4 Rh2 2.2909(7) . ?
Rh1 H1 1.51(2) . ?
Rh2 H2 1.57(2) . ?
